data_4108640
loop_
_publ_author_name
'Hien-Quang Do'
'Rana M. Kashif Khan'
'Olafs Daugulis'

_publ_section_title
;
 A General Method for Copper-Catalyzed Arylation of Arene C-H Bonds
;
_journal_name_full 'Journal of the American Chemical Society'
_journal_page_first 15185
_journal_page_last 15192
_journal_paper_doi 10.1021/ja805688p
_journal_volume 130
_journal_year 2008
_chemical_formula_sum 'C38 H22 Cu2 F8 N4 O2'
_chemical_formula_weight 845.68
_chemical_name_systematic
; 
 ? 
;
_space_group_IT_number 14
_symmetry_cell_setting monoclinic
_symmetry_space_group_name_Hall '-P 2yn'
_symmetry_space_group_name_H-M 'P 1 21/n 1'
_atom_sites_solution_hydrogens geom
_atom_sites_solution_primary direct
_atom_sites_solution_secondary difmap
_audit_creation_method SHELXL-97
_cell_angle_alpha 90.00
_cell_angle_beta 93.516(1)
_cell_angle_gamma 90.00
_cell_formula_units_Z 2
_cell_length_a 9.3839(6)
_cell_length_b 17.3423(11)
_cell_length_c 10.0786(6)
_cell_measurement_reflns_used 3841
_cell_measurement_temperature 223(2)
_cell_measurement_theta_max 25.09
_cell_measurement_theta_min 2.34
_cell_volume 1637.09(18)
_computing_cell_refinement 'SAINT v7.12A (Bruker-Nonius, 2004)'
_computing_data_collection 'APEX2 v1.0-27 (Bruker-Nonius, 2005)'
_computing_data_reduction 'SAINT v7.12A (Bruker-Nonius, 2004)'
_computing_structure_refinement 'SHELXL v6.12 (G.M. Sheldrick, 2001)'
_computing_structure_solution 'SHELXS v6.12 (G.M. Sheldrick, 2001)'
_diffrn_ambient_temperature 223(2)
_diffrn_detector_area_resol_mean 4K
_diffrn_measured_fraction_theta_full 0.995
_diffrn_measured_fraction_theta_max 0.995
_diffrn_measurement_device_type 'Bruker-Nonius APEX II CCD'
_diffrn_measurement_method CCD
_diffrn_radiation_monochromator graphite
_diffrn_radiation_source 'fine-focus sealed tube'
_diffrn_radiation_type MoK\a
_diffrn_radiation_wavelength 0.71073
_diffrn_reflns_av_R_equivalents 0.0434
_diffrn_reflns_av_sigmaI/netI 0.0239
_diffrn_reflns_limit_h_max 11
_diffrn_reflns_limit_h_min -11
_diffrn_reflns_limit_k_max 20
_diffrn_reflns_limit_k_min 0
_diffrn_reflns_limit_l_max 11
_diffrn_reflns_limit_l_min 0
_diffrn_reflns_number 8401
_diffrn_reflns_theta_full 25.09
_diffrn_reflns_theta_max 25.09
_diffrn_reflns_theta_min 2.34
_diffrn_standards_decay_% 0.0
_exptl_absorpt_coefficient_mu 1.389
_exptl_absorpt_correction_T_max 0.9856
_exptl_absorpt_correction_T_min 0.6505
_exptl_absorpt_correction_type empirical
_exptl_crystal_colour 'Bright red'
_exptl_crystal_density_diffrn 1.716
_exptl_crystal_description column
_exptl_crystal_F_000 848
_exptl_crystal_size_max 0.45
_exptl_crystal_size_mid 0.15
_exptl_crystal_size_min 0.15
_refine_diff_density_max 0.513
_refine_diff_density_min -0.207
_refine_diff_density_rms 0.058
_refine_ls_extinction_method none
_refine_ls_goodness_of_fit_ref 0.996
_refine_ls_hydrogen_treatment noref
_refine_ls_matrix_type full
_refine_ls_number_parameters 245
_refine_ls_number_reflns 2890
_refine_ls_number_restraints 0
_refine_ls_restrained_S_all 0.996
_refine_ls_R_factor_all 0.0400
_refine_ls_R_factor_gt 0.0282
_refine_ls_shift/su_max 0.016
_refine_ls_shift/su_mean 0.003
_refine_ls_structure_factor_coef Fsqd
_refine_ls_weighting_details 'calc w=1/[\s^2^(Fo^2^)+(0.0551P)^2^+0.0356P] where P=(Fo^2^+2Fc^2^)/3'
_refine_ls_weighting_scheme calc
_refine_ls_wR_factor_gt 0.0760
_refine_ls_wR_factor_ref 0.0834
_reflns_number_gt 2082
_reflns_number_total 3001
_reflns_threshold_expression >4sigma(I)
_cod_data_source_file ja805688p_si_001.cif
_cod_data_source_block k1123
_cod_database_code 4108640

loop_
_symmetry_equiv_pos_as_xyz
'x, y, z'
'-x+1/2, y+1/2, -z+1/2'
'-x, -y, -z'
'x-1/2, -y-1/2, z-1/2'

loop_
_atom_site_label
_atom_site_type_symbol
_atom_site_fract_x
_atom_site_fract_y
_atom_site_fract_z
_atom_site_U_iso_or_equiv
_atom_site_adp_type
_atom_site_occupancy
_atom_site_symmetry_multiplicity
_atom_site_calc_flag
_atom_site_refinement_flags
Cu Cu 0.62822(3) 0.514672(18) 0.46849(3) 0.04296(13) Uani 1 1 d .
F1 F 0.57859(14) 0.34126(8) 0.38302(14) 0.0505(4) Uani 1 1 d .
F2 F 0.42659(17) 0.28004(8) 0.17820(16) 0.0608(4) Uani 1 1 d .
F3 F 0.29647(17) 0.52863(9) 0.02418(14) 0.0587(4) Uani 1 1 d .
F4 F 0.44535(15) 0.59086(8) 0.23139(14) 0.0521(4) Uani 1 1 d .
O1 O 0.28348(19) 0.37135(11) -0.01177(16) 0.0570(5) Uani 1 1 d .
N1 N 0.80781(19) 0.48359(10) 0.58622(17) 0.0340(4) Uani 1 1 d .
N2 N 0.72232(19) 0.62321(11) 0.49994(18) 0.0375(4) Uani 1 1 d .
C1 C 0.8499(2) 0.41415(14) 0.6287(2) 0.0409(5) Uani 1 1 d .
H1 H 0.7916 0.3715 0.6060 0.049 Uiso 1 1 calc R
C2 C 0.9764(3) 0.40178(15) 0.7053(2) 0.0472(6) Uani 1 1 d .
H2 H 1.0014 0.3517 0.7341 0.057 Uiso 1 1 calc R
C3 C 1.0638(3) 0.46242(16) 0.7386(2) 0.0468(6) Uani 1 1 d .
H3 H 1.1499 0.4545 0.7893 0.056 Uiso 1 1 calc R
C4 C 1.0238(2) 0.53643(14) 0.6963(2) 0.0383(5) Uani 1 1 d .
C5 C 1.1100(2) 0.60359(16) 0.7226(2) 0.0461(6) Uani 1 1 d .
H5 H 1.1984 0.5986 0.7709 0.055 Uiso 1 1 calc R
C6 C 1.0664(3) 0.67378(16) 0.6794(2) 0.0463(6) Uani 1 1 d .
H6 H 1.1250 0.7168 0.6985 0.056 Uiso 1 1 calc R
C7 C 0.9327(2) 0.68438(14) 0.6050(2) 0.0391(5) Uani 1 1 d .
C8 C 0.8801(3) 0.75602(15) 0.5608(2) 0.0480(6) Uani 1 1 d .
H8 H 0.9326 0.8011 0.5808 0.058 Uiso 1 1 calc R
C9 C 0.7531(3) 0.76019(15) 0.4892(3) 0.0525(7) Uani 1 1 d .
H9 H 0.7164 0.8082 0.4604 0.063 Uiso 1 1 calc R
C10 C 0.6774(3) 0.69246(15) 0.4586(2) 0.0465(6) Uani 1 1 d .
H10 H 0.5911 0.6960 0.4065 0.056 Uiso 1 1 calc R
C11 C 0.8475(2) 0.61945(13) 0.5744(2) 0.0330(5) Uani 1 1 d .
C12 C 0.8940(2) 0.54410(14) 0.6201(2) 0.0336(5) Uani 1 1 d .
C13 C 0.5189(2) 0.46978(13) 0.3189(2) 0.0359(5) Uani 1 1 d .
C14 C 0.5093(2) 0.39125(13) 0.2956(2) 0.0361(5) Uani 1 1 d .
C15 C 0.4331(2) 0.35819(13) 0.1906(2) 0.0405(5) Uani 1 1 d .
C16 C 0.3588(2) 0.40299(14) 0.0960(2) 0.0411(6) Uani 1 1 d .
C17 C 0.3677(2) 0.48200(14) 0.1133(2) 0.0396(5) Uani 1 1 d .
C18 C 0.4461(2) 0.51212(13) 0.2211(2) 0.0365(5) Uani 1 1 d .
C19 C 0.1546(3) 0.3334(2) 0.0208(3) 0.0767(10) Uani 1 1 d .
H19A H 0.1142 0.3061 -0.0566 0.115 Uiso 1 1 calc R
H19B H 0.0868 0.3714 0.0488 0.115 Uiso 1 1 calc R
H19C H 0.1757 0.2970 0.0924 0.115 Uiso 1 1 calc R

loop_
_atom_site_aniso_label
_atom_site_aniso_U_11
_atom_site_aniso_U_22
_atom_site_aniso_U_33
_atom_site_aniso_U_23
_atom_site_aniso_U_13
_atom_site_aniso_U_12
Cu 0.03393(19) 0.0454(2) 0.0481(2) 0.00184(14) -0.00853(13) -0.00969(12)
F1 0.0461(8) 0.0403(8) 0.0639(9) 0.0142(7) -0.0051(7) 0.0065(6)
F2 0.0773(11) 0.0332(8) 0.0723(10) -0.0097(7) 0.0070(8) -0.0024(7)
F3 0.0655(10) 0.0615(10) 0.0469(8) 0.0148(7) -0.0146(7) 0.0056(8)
F4 0.0678(10) 0.0303(8) 0.0570(9) 0.0079(6) -0.0051(7) -0.0013(6)
O1 0.0625(11) 0.0709(13) 0.0371(9) -0.0102(9) -0.0004(8) -0.0182(10)
N1 0.0318(10) 0.0353(11) 0.0346(10) -0.0018(8) -0.0007(8) -0.0018(8)
N2 0.0357(10) 0.0366(11) 0.0400(10) 0.0031(9) 0.0002(8) -0.0062(8)
C1 0.0437(13) 0.0349(14) 0.0435(13) -0.0041(11) -0.0010(10) -0.0022(10)
C2 0.0536(15) 0.0403(14) 0.0466(14) -0.0032(11) -0.0063(12) 0.0072(11)
C3 0.0411(13) 0.0556(16) 0.0421(13) -0.0109(12) -0.0105(10) 0.0097(12)
C4 0.0341(12) 0.0445(14) 0.0361(12) -0.0102(10) 0.0003(9) 0.0002(10)
C5 0.0313(12) 0.0585(17) 0.0478(14) -0.0199(13) -0.0028(10) -0.0065(11)
C6 0.0409(13) 0.0506(16) 0.0474(14) -0.0183(12) 0.0040(11) -0.0158(12)
C7 0.0414(13) 0.0399(14) 0.0369(12) -0.0094(11) 0.0084(10) -0.0090(10)
C8 0.0628(17) 0.0376(15) 0.0441(14) -0.0047(11) 0.0067(12) -0.0152(12)
C9 0.0704(18) 0.0340(14) 0.0527(15) 0.0069(12) 0.0006(13) -0.0044(12)
C10 0.0483(14) 0.0413(15) 0.0493(14) 0.0096(12) -0.0014(11) -0.0021(11)
C11 0.0334(11) 0.0336(13) 0.0325(11) -0.0037(9) 0.0052(9) -0.0042(9)
C12 0.0278(11) 0.0404(13) 0.0327(11) -0.0067(10) 0.0033(9) -0.0041(9)
C13 0.0299(11) 0.0371(14) 0.0403(12) 0.0032(10) -0.0009(9) -0.0049(9)
C14 0.0312(11) 0.0357(14) 0.0414(13) 0.0058(10) 0.0017(9) 0.0035(9)
C15 0.0416(13) 0.0303(13) 0.0506(14) -0.0046(11) 0.0106(11) -0.0022(10)
C16 0.0394(13) 0.0496(15) 0.0344(12) -0.0049(11) 0.0031(10) -0.0064(11)
C17 0.0386(13) 0.0450(14) 0.0346(12) 0.0086(11) -0.0016(10) 0.0013(10)
C18 0.0374(12) 0.0301(12) 0.0423(12) 0.0020(10) 0.0038(10) -0.0022(9)
C19 0.075(2) 0.095(3) 0.0580(17) -0.0012(18) -0.0133(15) -0.0412(19)

loop_
_atom_type_symbol
_atom_type_description
_atom_type_scat_dispersion_real
_atom_type_scat_dispersion_imag
_atom_type_scat_source
C C 0.0033 0.0016 'International Tables Vol C Tables 4.2.6.8 and 6.1.1.4'
H H 0.0000 0.0000 'International Tables Vol C Tables 4.2.6.8 and 6.1.1.4'
N N 0.0061 0.0033 'International Tables Vol C Tables 4.2.6.8 and 6.1.1.4'
O O 0.0106 0.0060 'International Tables Vol C Tables 4.2.6.8 and 6.1.1.4'
F F 0.0171 0.0103 'International Tables Vol C Tables 4.2.6.8 and 6.1.1.4'
Cu Cu 0.3201 1.2651 'International Tables Vol C Tables 4.2.6.8 and 6.1.1.4'

loop_
_geom_angle_atom_site_label_1
_geom_angle_atom_site_label_2
_geom_angle_atom_site_label_3
_geom_angle
_geom_angle_site_symmetry_3
C13 Cu N1 135.68(9) .
C13 Cu N2 132.69(8) .
N1 Cu N2 80.02(7) .
C13 Cu Cu 69.76(7) 3_666
N1 Cu Cu 123.12(5) 3_666
N2 Cu Cu 122.10(5) 3_666
C16 O1 C19 113.74(19) .
C1 N1 C12 117.31(19) .
C1 N1 Cu 129.42(15) .
C12 N1 Cu 113.25(15) .
C10 N2 C11 117.6(2) .
C10 N2 Cu 129.86(16) .
C11 N2 Cu 112.54(14) .
N1 C1 C2 123.0(2) .
C3 C2 C1 119.8(2) .
C2 C3 C4 119.2(2) .
C3 C4 C12 117.5(2) .
C3 C4 C5 123.5(2) .
C12 C4 C5 119.0(2) .
C6 C5 C4 121.1(2) .
C5 C6 C7 121.6(2) .
C8 C7 C11 117.2(2) .
C8 C7 C6 124.1(2) .
C11 C7 C6 118.7(2) .
C9 C8 C7 119.8(2) .
C8 C9 C10 119.4(2) .
N2 C10 C9 122.9(2) .
N2 C11 C7 123.0(2) .
N2 C11 C12 117.04(19) .
C7 C11 C12 119.9(2) .
N1 C12 C4 123.2(2) .
N1 C12 C11 117.11(19) .
C4 C12 C11 119.7(2) .
C18 C13 C14 112.3(2) .
C18 C13 Cu 124.03(17) .
C14 C13 Cu 123.67(17) .
C15 C14 F1 115.9(2) .
C15 C14 C13 124.7(2) .
F1 C14 C13 119.3(2) .
F2 C15 C14 120.4(2) .
F2 C15 C16 118.6(2) .
C14 C15 C16 121.0(2) .
O1 C16 C15 122.2(2) .
O1 C16 C17 121.3(2) .
C15 C16 C17 116.4(2) .
F3 C17 C18 121.0(2) .
F3 C17 C16 118.9(2) .
C18 C17 C16 120.0(2) .
F4 C18 C17 115.6(2) .
F4 C18 C13 118.8(2) .
C17 C18 C13 125.5(2) .

loop_
_geom_bond_atom_site_label_1
_geom_bond_atom_site_label_2
_geom_bond_distance
_geom_bond_site_symmetry_2
Cu C13 1.934(2) .
Cu N1 2.0720(18) .
Cu N2 2.0949(19) .
Cu Cu 2.5770(6) 3_666
F1 C14 1.371(2) .
F2 C15 1.362(3) .
F3 C17 1.355(3) .
F4 C18 1.369(3) .
O1 C16 1.374(3) .
O1 C19 1.432(3) .
N1 C1 1.330(3) .
N1 C12 1.356(3) .
N2 C10 1.331(3) .
N2 C11 1.356(3) .
C1 C2 1.393(3) .
C2 C3 1.363(4) .
C3 C4 1.397(4) .
C4 C12 1.405(3) .
C4 C5 1.434(3) .
C5 C6 1.348(4) .
C6 C7 1.433(3) .
C7 C8 1.399(3) .
C7 C11 1.404(3) .
C8 C9 1.357(4) .
C9 C10 1.397(4) .
C11 C12 1.444(3) .
C13 C18 1.376(3) .
C13 C14 1.384(3) .
C14 C15 1.367(3) .
C15 C16 1.384(3) .
C16 C17 1.383(3) .
C17 C18 1.377(3) .

loop_
_geom_torsion_atom_site_label_1
_geom_torsion_atom_site_label_2
_geom_torsion_atom_site_label_3
_geom_torsion_atom_site_label_4
_geom_torsion
_geom_torsion_site_symmetry_1
C13 Cu N1 C1 -36.3(2) .
N2 Cu N1 C1 -179.9(2) .
Cu Cu N1 C1 58.1(2) 3_666
C13 Cu N1 C12 141.89(15) .
N2 Cu N1 C12 -1.72(14) .
Cu Cu N1 C12 -123.69(13) 3_666
C13 Cu N2 C10 35.7(3) .
N1 Cu N2 C10 -178.6(2) .
Cu Cu N2 C10 -55.6(2) 3_666
C13 Cu N2 C11 -144.38(15) .
N1 Cu N2 C11 1.29(15) .
Cu Cu N2 C11 124.29(13) 3_666
C12 N1 C1 C2 0.2(3) .
Cu N1 C1 C2 178.31(17) .
N1 C1 C2 C3 -0.7(4) .
C1 C2 C3 C4 0.8(4) .
C2 C3 C4 C12 -0.3(3) .
C2 C3 C4 C5 -178.1(2) .
C3 C4 C5 C6 180.0(2) .
C12 C4 C5 C6 2.2(3) .
C4 C5 C6 C7 -0.3(4) .
C5 C6 C7 C8 178.1(2) .
C5 C6 C7 C11 -1.4(3) .
C11 C7 C8 C9 -1.4(3) .
C6 C7 C8 C9 179.0(2) .
C7 C8 C9 C10 -1.0(4) .
C11 N2 C10 C9 -0.3(3) .
Cu N2 C10 C9 179.55(19) .
C8 C9 C10 N2 2.0(4) .
C10 N2 C11 C7 -2.3(3) .
Cu N2 C11 C7 177.80(16) .
C10 N2 C11 C12 179.2(2) .
Cu N2 C11 C12 -0.7(2) .
C8 C7 C11 N2 3.2(3) .
C6 C7 C11 N2 -177.2(2) .
C8 C7 C11 C12 -178.4(2) .
C6 C7 C11 C12 1.2(3) .
C1 N1 C12 C4 0.3(3) .
Cu N1 C12 C4 -178.12(16) .
C1 N1 C12 C11 -179.7(2) .
Cu N1 C12 C11 1.9(2) .
C3 C4 C12 N1 -0.2(3) .
C5 C4 C12 N1 177.7(2) .
C3 C4 C12 C11 179.7(2) .
C5 C4 C12 C11 -2.3(3) .
N2 C11 C12 N1 -0.8(3) .
C7 C11 C12 N1 -179.35(19) .
N2 C11 C12 C4 179.21(19) .
C7 C11 C12 C4 0.7(3) .
N1 Cu C13 C18 -149.51(17) .
N2 Cu C13 C18 -22.1(3) .
Cu Cu C13 C18 93.4(2) 3_666
N1 Cu C13 C14 28.1(2) .
N2 Cu C13 C14 155.45(16) .
Cu Cu C13 C14 -89.04(18) 3_666
C18 C13 C14 C15 -2.0(3) .
Cu C13 C14 C15 -179.86(18) .
C18 C13 C14 F1 178.77(19) .
Cu C13 C14 F1 0.9(3) .
F1 C14 C15 F2 1.2(3) .
C13 C14 C15 F2 -178.0(2) .
F1 C14 C15 C16 179.99(19) .
C13 C14 C15 C16 0.7(4) .
C19 O1 C16 C15 72.4(3) .
C19 O1 C16 C17 -109.6(3) .
F2 C15 C16 O1 -2.4(3) .
C14 C15 C16 O1 178.8(2) .
F2 C15 C16 C17 179.5(2) .
C14 C15 C16 C17 0.7(3) .
O1 C16 C17 F3 2.3(3) .
C15 C16 C17 F3 -179.62(19) .
O1 C16 C17 C18 -178.8(2) .
C15 C16 C17 C18 -0.7(3) .
F3 C17 C18 F4 0.5(3) .
C16 C17 C18 F4 -178.3(2) .
F3 C17 C18 C13 178.1(2) .
C16 C17 C18 C13 -0.7(4) .
C14 C13 C18 F4 179.53(19) .
Cu C13 C18 F4 -2.6(3) .
C14 C13 C18 C17 2.0(3) .
Cu C13 C18 C17 179.85(18) .
